data_4517472
loop_
_publ_author_name
'Parr, Brendan T.'
'Pastor, Richard'
'Sellers, Benjamin D.'
'Pei, Zhonghua'
'Jaipuri, Firoz A.'
'Castanedo, Georgette M.'
'Gazzard, Lewis'
'Kumar, Sanjeev'
'Li, Xiaokai'
'Liu, Wen'
'Mendonca, Rohan'
'Pavana, Roheeth K.'
'Potturi, Hima'
'Shao, Cheng'
'Velvadapu, Venkata'
'Waldo, Jesse P.'
'Wu, Guosheng'
'Yuen, Po-wai'
'Zhang, Zuhui'
'Zhang, Yamin'
'Harris, Seth F.'
'Oh, Angela J.'
'DiPasquale, Antonio'
'Dement, Kevin'
'La, Hank'
'Goon, Leanne'
'Gustafson, Amy'
'VanderPorten, Erica C.'
'Mautino, Mario R.'
'Liu, Yichin'

_publ_section_title
;
 Implementation of the CYP Index for the Design of Selective
 Tryptophan-2,3-dioxygenase Inhibitors
;
_journal_name_full 'ACS Medicinal Chemistry Letters'
_journal_paper_doi 10.1021/acsmedchemlett.0c00004
_journal_year 2020
_chemical_absolute_configuration ad
_chemical_formula_sum 'C16 H18 N2 O'
_chemical_formula_weight 254.32
_chemical_name_common 9
_chemical_name_systematic 9
_space_group.centring_type primitive

_space_group_crystal_system monoclinic
_space_group_IT_number 4
_space_group_name_Hall 'P 2yb'
_space_group_name_H-M_alt 'P 1 21 1'
_atom_sites_solution_hydrogens geom
_atom_sites_solution_primary iterative
_atom_sites_solution_secondary difmap
_audit_creation_method SHELXL-2018/3
_cell_angle_alpha 90
_cell_angle_beta 111.019(5)
_cell_angle_gamma 90
_cell_formula_units_Z 2
_cell_length_a 10.7972(5)
_cell_length_b 4.73210(10)
_cell_length_c 13.9575(6)
_cell_measurement_reflns_used 8522
_cell_measurement_temperature 90(2)
_cell_measurement_theta_max 74.4630
_cell_measurement_theta_min 3.3790
_cell_volume 665.69(5)
_computing_cell_refinement 'CrysAlisPro 1.171.40.35a'
_computing_data_collection 'CrysAlisPro 1.171.40.35a'
_computing_data_reduction 'CrysAlisPro 1.171.40.35a'
_computing_molecular_graphics ORTEP-32
_computing_publication_material WinGX
_computing_structure_refinement SHELXL-2018
_computing_structure_solution SHELXT-2014
_diffrn_ambient_temperature 90(2)
_diffrn_detector_area_resol_mean 10.0000
_diffrn_measured_fraction_theta_full 1.000
_diffrn_measured_fraction_theta_max 0.972
_diffrn_measurement_device_type 'ROD, Synergy Custom system, HyPix'
_diffrn_measurement_method '\w scans'
_diffrn_radiation_type CuK\a
_diffrn_radiation_wavelength 1.54184
_diffrn_reflns_av_R_equivalents 0.0389
_diffrn_reflns_av_unetI/netI 0.0236
_diffrn_reflns_Laue_measured_fraction_full 1.000
_diffrn_reflns_Laue_measured_fraction_max 0.972
_diffrn_reflns_limit_h_max 13
_diffrn_reflns_limit_h_min -13
_diffrn_reflns_limit_k_max 5
_diffrn_reflns_limit_k_min -5
_diffrn_reflns_limit_l_max 17
_diffrn_reflns_limit_l_min -17
_diffrn_reflns_number 13517
_diffrn_reflns_point_group_measured_fraction_full 0.997
_diffrn_reflns_point_group_measured_fraction_max 0.953
_diffrn_reflns_theta_full 67.000
_diffrn_reflns_theta_max 74.741
_diffrn_reflns_theta_min 3.392
_diffrn_source 'Rotating-anode X-ray tube'
_exptl_absorpt_coefficient_mu 0.631
_exptl_absorpt_correction_T_max 1.000
_exptl_absorpt_correction_T_min 0.626
_exptl_absorpt_correction_type gaussian
_exptl_absorpt_process_details
; 
CrysAlisPro 1.171.40.35a (Rigaku Oxford Diffraction, 2018) 
Numerical absorption correction based on gaussian integration over 
   a multifaceted crystal model 
Empirical absorption correction using spherical harmonics, 
 implemented in SCALE3 ABSPACK scaling algorithm. 
;
_exptl_crystal_colour colorless
_exptl_crystal_density_diffrn 1.269
_exptl_crystal_description rod
_exptl_crystal_F_000 272
_exptl_crystal_size_max 0.070
_exptl_crystal_size_mid 0.030
_exptl_crystal_size_min 0.030
_refine_diff_density_max 0.189
_refine_diff_density_min -0.144
_refine_diff_density_rms 0.031
_refine_ls_abs_structure_details
; 
 Flack x determined using 1065 quotients [(I+)-(I-)]/[(I+)+(I-)] 
 (Parsons, Flack and Wagner, Acta Cryst. B69 (2013) 249-259). 
;
_refine_ls_abs_structure_Flack -0.12(13)
_refine_ls_extinction_coef 0.0134(16)
_refine_ls_extinction_expression Fc^*^=kFc[1+0.001xFc^2^\l^3^/sin(2\q)]^-1/4^
_refine_ls_extinction_method 'SHELXL-2018/3 (Sheldrick 2018)'
_refine_ls_goodness_of_fit_ref 1.061
_refine_ls_hydrogen_treatment constr
_refine_ls_matrix_type full
_refine_ls_number_parameters 174
_refine_ls_number_reflns 2595
_refine_ls_number_restraints 1
_refine_ls_restrained_S_all 1.061
_refine_ls_R_factor_all 0.0289
_refine_ls_R_factor_gt 0.0285
_refine_ls_shift/su_max 0.000
_refine_ls_shift/su_mean 0.000
_refine_ls_structure_factor_coef Fsqd
_refine_ls_weighting_details 'w=1/[\s^2^(Fo^2^)+(0.0472P)^2^+0.0970P] where P=(Fo^2^+2Fc^2^)/3'
_refine_ls_weighting_scheme calc
_refine_ls_wR_factor_gt 0.0773
_refine_ls_wR_factor_ref 0.0777
_reflns_Friedel_coverage 0.740
_reflns_Friedel_fraction_full 0.994
_reflns_Friedel_fraction_max 0.929
_reflns_number_gt 2550
_reflns_number_total 2595
_reflns_threshold_expression 'I > 2\s(I)'
_cod_data_source_file ml0c00004_si_004.cif
_cod_data_source_block 9
_cod_original_sg_symbol_H-M 'P 21'
_cod_database_code 4517472
_shelx_shelxl_version_number 2018/3
_shelx_space_group_comment
; 
The symmetry employed for this shelxl refinement is uniquely defined 
by the following loop, which should always be used as a source of 
symmetry information in preference to the above space-group names. 
They are only intended as comments. 
;
_shelx_estimated_absorpt_t_min 0.957
_shelx_estimated_absorpt_t_max 0.981

loop_
_space_group_symop_operation_xyz
'x, y, z'
'-x, y+1/2, -z'

loop_
_atom_site_label
_atom_site_type_symbol
_atom_site_fract_x
_atom_site_fract_y
_atom_site_fract_z
_atom_site_U_iso_or_equiv
_atom_site_adp_type
_atom_site_occupancy
_atom_site_site_symmetry_order
_atom_site_calc_flag
_atom_site_refinement_flags_posn
_atom_site_refinement_flags_adp
_atom_site_refinement_flags_occupancy
_atom_site_disorder_assembly
_atom_site_disorder_group
C1 C 0.64662(15) 0.3958(4) 0.29508(11) 0.0155(3) Uani 1 1 d . . . . .
H1 H 0.652894 0.185260 0.292811 0.019 Uiso 1 1 calc R U . . .
C2 C 0.76453(16) 0.5334(3) 0.27760(12) 0.0171(4) Uani 1 1 d . . . . .
C3 C 0.81229(17) 0.4925(4) 0.19896(12) 0.0201(4) Uani 1 1 d . . . . .
H3 H 0.770055 0.362662 0.145242 0.024 Uiso 1 1 calc R U . . .
C4 C 0.92329(17) 0.6446(4) 0.19956(13) 0.0240(4) Uani 1 1 d . . . . .
H4 H 0.956253 0.618588 0.145554 0.029 Uiso 1 1 calc R U . . .
C5 C 0.98622(17) 0.8336(4) 0.27815(14) 0.0255(4) Uani 1 1 d . . . . .
H5 H 1.060990 0.937216 0.276898 0.031 Uiso 1 1 calc R U . . .
C6 C 0.94067(17) 0.8725(4) 0.35865(14) 0.0221(4) Uani 1 1 d . . . . .
H6 H 0.983944 1.000488 0.412778 0.026 Uiso 1 1 calc R U . . .
C7 C 0.83062(16) 0.7202(4) 0.35813(12) 0.0173(3) Uani 1 1 d . . . . .
C8 C 0.76880(15) 0.6954(4) 0.43492(12) 0.0168(4) Uani 1 1 d . . . . .
C9 C 0.77462(16) 0.7692(4) 0.53151(13) 0.0192(4) Uani 1 1 d . . . . .
H9 H 0.831832 0.907954 0.574065 0.023 Uiso 1 1 calc R U . . .
C10 C 0.62362(16) 0.4447(4) 0.47660(12) 0.0183(4) Uani 1 1 d . . . . .
H10 H 0.556167 0.311678 0.472880 0.022 Uiso 1 1 calc R U . . .
C11 C 0.50993(15) 0.4986(4) 0.21994(11) 0.0153(3) Uani 1 1 d . . . . .
H11 H 0.513034 0.709385 0.215981 0.018 Uiso 1 1 calc R U . . .
C12 C 0.39812(16) 0.4199(3) 0.25855(12) 0.0157(3) Uani 1 1 d . . . . .
H12 H 0.412629 0.524458 0.323958 0.019 Uiso 1 1 calc R U . . .
C13 C 0.26171(16) 0.4988(4) 0.18190(12) 0.0191(4) Uani 1 1 d . . . . .
H13A H 0.254076 0.707215 0.177207 0.023 Uiso 1 1 calc R U . . .
H13B H 0.192817 0.427808 0.207249 0.023 Uiso 1 1 calc R U . . .
C14 C 0.23621(16) 0.3777(4) 0.07484(12) 0.0209(4) Uani 1 1 d . . . . .
H14A H 0.233679 0.168772 0.077299 0.025 Uiso 1 1 calc R U . . .
H14B H 0.149334 0.444782 0.026693 0.025 Uiso 1 1 calc R U . . .
C15 C 0.34645(16) 0.4720(4) 0.03718(12) 0.0203(4) Uani 1 1 d . . . . .
H15A H 0.331032 0.388680 -0.031205 0.024 Uiso 1 1 calc R U . . .
H15B H 0.344378 0.680261 0.030038 0.024 Uiso 1 1 calc R U . . .
C16 C 0.48253(16) 0.3804(4) 0.11185(12) 0.0178(4) Uani 1 1 d . . . . .
H16A H 0.551983 0.447631 0.086447 0.021 Uiso 1 1 calc R U . . .
H16B H 0.486714 0.171423 0.114987 0.021 Uiso 1 1 calc R U . . .
N1 N 0.68392(13) 0.6092(3) 0.55692(10) 0.0199(3) Uani 1 1 d . . . . .
N2 N 0.67127(13) 0.4925(3) 0.40107(10) 0.0161(3) Uani 1 1 d . . . . .
O1 O 0.40745(11) 0.1245(3) 0.28021(9) 0.0188(3) Uani 1 1 d . . . . .
H1A H 0.374895 0.089854 0.325321 0.028 Uiso 1 1 calc R U . . .

loop_
_atom_site_aniso_label
_atom_site_aniso_U_11
_atom_site_aniso_U_22
_atom_site_aniso_U_33
_atom_site_aniso_U_23
_atom_site_aniso_U_13
_atom_site_aniso_U_12
C1 0.0181(8) 0.0153(8) 0.0134(7) -0.0021(6) 0.0063(6) 0.0001(6)
C2 0.0147(7) 0.0169(9) 0.0182(7) 0.0036(6) 0.0041(6) 0.0031(6)
C3 0.0171(8) 0.0244(9) 0.0177(7) 0.0015(7) 0.0048(6) 0.0040(7)
C4 0.0181(8) 0.0347(11) 0.0202(8) 0.0069(8) 0.0079(6) 0.0066(8)
C5 0.0161(8) 0.0315(11) 0.0285(10) 0.0075(8) 0.0076(7) 0.0000(7)
C6 0.0168(8) 0.0227(9) 0.0236(8) 0.0004(7) 0.0035(6) -0.0007(7)
C7 0.0144(7) 0.0177(8) 0.0182(7) 0.0020(6) 0.0039(6) 0.0035(6)
C8 0.0142(7) 0.0161(8) 0.0176(7) 0.0002(6) 0.0027(6) 0.0020(6)
C9 0.0169(8) 0.0198(8) 0.0181(8) -0.0035(7) 0.0028(6) 0.0011(7)
C10 0.0176(8) 0.0210(9) 0.0166(7) 0.0017(7) 0.0063(6) 0.0031(7)
C11 0.0160(8) 0.0145(8) 0.0153(7) -0.0001(6) 0.0055(6) 0.0006(6)
C12 0.0188(8) 0.0142(8) 0.0148(7) -0.0011(6) 0.0069(6) -0.0001(6)
C13 0.0171(8) 0.0202(8) 0.0205(8) -0.0003(7) 0.0074(6) 0.0007(6)
C14 0.0175(8) 0.0236(9) 0.0182(8) -0.0004(7) 0.0023(6) -0.0024(7)
C15 0.0222(8) 0.0226(9) 0.0150(7) 0.0002(7) 0.0053(6) -0.0005(7)
C16 0.0188(8) 0.0199(8) 0.0151(8) -0.0008(6) 0.0065(6) 0.0003(6)
N1 0.0180(7) 0.0240(8) 0.0173(7) -0.0019(6) 0.0060(5) 0.0034(6)
N2 0.0170(7) 0.0165(7) 0.0139(6) -0.0013(6) 0.0045(5) 0.0011(5)
O1 0.0239(6) 0.0153(6) 0.0193(6) 0.0017(5) 0.0104(5) -0.0015(5)

loop_
_atom_type_symbol
_atom_type_description
_atom_type_scat_dispersion_real
_atom_type_scat_dispersion_imag
_atom_type_scat_source
C C 0.0181 0.0091 'International Tables Vol C Tables 4.2.6.8 and 6.1.1.4'
H H 0.0000 0.0000 'International Tables Vol C Tables 4.2.6.8 and 6.1.1.4'
N N 0.0311 0.0180 'International Tables Vol C Tables 4.2.6.8 and 6.1.1.4'
O O 0.0492 0.0322 'International Tables Vol C Tables 4.2.6.8 and 6.1.1.4'

loop_
_geom_angle_atom_site_label_1
_geom_angle_atom_site_label_2
_geom_angle_atom_site_label_3
_geom_angle
_geom_angle_site_symmetry_1
_geom_angle_site_symmetry_3
_geom_angle_publ_flag
N2 C1 C2 99.61(12) . . ?
N2 C1 C11 111.45(13) . . ?
C2 C1 C11 113.86(13) . . ?
N2 C1 H1 110.5 . . ?
C2 C1 H1 110.5 . . ?
C11 C1 H1 110.5 . . ?
C3 C2 C7 119.67(15) . . ?
C3 C2 C1 129.59(15) . . ?
C7 C2 C1 110.71(14) . . ?
C2 C3 C4 119.14(16) . . ?
C2 C3 H3 120.4 . . ?
C4 C3 H3 120.4 . . ?
C5 C4 C3 120.83(16) . . ?
C5 C4 H4 119.6 . . ?
C3 C4 H4 119.6 . . ?
C4 C5 C6 120.57(17) . . ?
C4 C5 H5 119.7 . . ?
C6 C5 H5 119.7 . . ?
C7 C6 C5 118.51(17) . . ?
C7 C6 H6 120.7 . . ?
C5 C6 H6 120.7 . . ?
C6 C7 C2 121.25(16) . . ?
C6 C7 C8 130.97(16) . . ?
C2 C7 C8 107.59(14) . . ?
C9 C8 N2 105.92(14) . . ?
C9 C8 C7 146.20(16) . . ?
N2 C8 C7 107.43(13) . . ?
C8 C9 N1 109.03(15) . . ?
C8 C9 H9 125.5 . . ?
N1 C9 H9 125.5 . . ?
N1 C10 N2 110.67(14) . . ?
N1 C10 H10 124.7 . . ?
N2 C10 H10 124.7 . . ?
C12 C11 C16 110.99(13) . . ?
C12 C11 C1 111.36(12) . . ?
C16 C11 C1 110.58(13) . . ?
C12 C11 H11 107.9 . . ?
C16 C11 H11 107.9 . . ?
C1 C11 H11 107.9 . . ?
O1 C12 C13 111.45(14) . . ?
O1 C12 C11 107.93(13) . . ?
C13 C12 C11 112.22(13) . . ?
O1 C12 H12 108.4 . . ?
C13 C12 H12 108.4 . . ?
C11 C12 H12 108.4 . . ?
C12 C13 C14 112.58(14) . . ?
C12 C13 H13A 109.1 . . ?
C14 C13 H13A 109.1 . . ?
C12 C13 H13B 109.1 . . ?
C14 C13 H13B 109.1 . . ?
H13A C13 H13B 107.8 . . ?
C15 C14 C13 109.67(14) . . ?
C15 C14 H14A 109.7 . . ?
C13 C14 H14A 109.7 . . ?
C15 C14 H14B 109.7 . . ?
C13 C14 H14B 109.7 . . ?
H14A C14 H14B 108.2 . . ?
C16 C15 C14 111.04(13) . . ?
C16 C15 H15A 109.4 . . ?
C14 C15 H15A 109.4 . . ?
C16 C15 H15B 109.4 . . ?
C14 C15 H15B 109.4 . . ?
H15A C15 H15B 108.0 . . ?
C15 C16 C11 111.48(13) . . ?
C15 C16 H16A 109.3 . . ?
C11 C16 H16A 109.3 . . ?
C15 C16 H16B 109.3 . . ?
C11 C16 H16B 109.3 . . ?
H16A C16 H16B 108.0 . . ?
C10 N1 C9 106.41(13) . . ?
C10 N2 C8 107.94(13) . . ?
C10 N2 C1 138.46(14) . . ?
C8 N2 C1 113.58(13) . . ?
C12 O1 H1A 109.5 . . ?

loop_
_geom_bond_atom_site_label_1
_geom_bond_atom_site_label_2
_geom_bond_distance
_geom_bond_site_symmetry_2
_geom_bond_publ_flag
C1 N2 1.4785(19) . ?
C1 C2 1.525(2) . ?
C1 C11 1.551(2) . ?
C1 H1 1.0000 . ?
C2 C3 1.384(2) . ?
C2 C7 1.407(2) . ?
C3 C4 1.395(2) . ?
C3 H3 0.9500 . ?
C4 C5 1.389(3) . ?
C4 H4 0.9500 . ?
C5 C6 1.391(3) . ?
C5 H5 0.9500 . ?
C6 C7 1.388(3) . ?
C6 H6 0.9500 . ?
C7 C8 1.456(2) . ?
C8 C9 1.372(2) . ?
C8 N2 1.377(2) . ?
C9 N1 1.381(2) . ?
C9 H9 0.9500 . ?
C10 N1 1.328(2) . ?
C10 N2 1.348(2) . ?
C10 H10 0.9500 . ?
C11 C12 1.534(2) . ?
C11 C16 1.535(2) . ?
C11 H11 1.0000 . ?
C12 O1 1.426(2) . ?
C12 C13 1.524(2) . ?
C12 H12 1.0000 . ?
C13 C14 1.530(2) . ?
C13 H13A 0.9900 . ?
C13 H13B 0.9900 . ?
C14 C15 1.530(2) . ?
C14 H14A 0.9900 . ?
C14 H14B 0.9900 . ?
C15 C16 1.528(2) . ?
C15 H15A 0.9900 . ?
C15 H15B 0.9900 . ?
C16 H16A 0.9900 . ?
C16 H16B 0.9900 . ?
O1 H1A 0.8400 . ?
